data_7017982
loop_
_publ_author_name
'Caputo, Christopher B.'
'Geier, Stephen J.'
'Winkelhaus, Daniel'
'Mitzel, Norbert W.'
'Vukotic, V. Nicolas'
'Loeb, Stephen J.'
'Stephan, Douglas W.'

_publ_section_title
;
 Reactions of substituted pyridines with electrophilic boranes.
;
_journal_issue 7
_journal_name_full 'Dalton transactions (Cambridge, England : 2003)'
_journal_page_first 2131
_journal_page_last 2139
_journal_paper_doi 10.1039/c1dt11820j
_journal_volume 41
_journal_year 2012
_chemical_formula_sum 'C27 H8 B F15 N2'
_chemical_formula_weight 656.16
_chemical_name_systematic
;
?
;
_space_group_IT_number 2
_symmetry_space_group_name_Hall '-P 1'
_symmetry_space_group_name_H-M 'P -1'
_atom_sites_solution_hydrogens geom
_atom_sites_solution_primary direct
_atom_sites_solution_secondary difmap
_audit_creation_method SHELXL-97
_cell_angle_alpha 90.240(2)
_cell_angle_beta 109.000(2)
_cell_angle_gamma 113.800(2)
_cell_formula_units_Z 2
_cell_length_a 9.8040(3)
_cell_length_b 9.9703(4)
_cell_length_c 14.3432(5)
_cell_measurement_reflns_used 5435
_cell_measurement_temperature 150(2)
_cell_measurement_theta_max 27.5
_cell_measurement_theta_min 2.3
_cell_volume 1197.93(8)
_computing_structure_refinement 'SHELXL-97 (Sheldrick, 2008)'
_computing_structure_solution 'SHELXS-97 (Sheldrick, 2008)'
_diffrn_ambient_temperature 150(2)
_diffrn_measured_fraction_theta_full 0.985
_diffrn_measured_fraction_theta_max 0.985
_diffrn_radiation_monochromator graphite
_diffrn_radiation_source 'fine-focus sealed tube'
_diffrn_radiation_type MoK\a
_diffrn_radiation_wavelength 0.71073
_diffrn_reflns_av_R_equivalents 0.0215
_diffrn_reflns_av_sigmaI/netI 0.0216
_diffrn_reflns_limit_h_max 12
_diffrn_reflns_limit_h_min -12
_diffrn_reflns_limit_k_max 12
_diffrn_reflns_limit_k_min -12
_diffrn_reflns_limit_l_max 18
_diffrn_reflns_limit_l_min -18
_diffrn_reflns_number 18932
_diffrn_reflns_theta_full 27.53
_diffrn_reflns_theta_max 27.53
_diffrn_reflns_theta_min 2.26
_exptl_absorpt_coefficient_mu 0.189
_exptl_absorpt_correction_T_max 0.7456
_exptl_absorpt_correction_T_min 0.6476
_exptl_absorpt_correction_type multi-scan
_exptl_absorpt_process_details SADABS
_exptl_crystal_colour colourless
_exptl_crystal_density_diffrn 1.819
_exptl_crystal_density_method 'not measured'
_exptl_crystal_description block
_exptl_crystal_F_000 648
_exptl_crystal_size_max 0.40
_exptl_crystal_size_mid 0.15
_exptl_crystal_size_min 0.10
_refine_diff_density_max 0.332
_refine_diff_density_min -0.232
_refine_diff_density_rms 0.047
_refine_ls_extinction_method none
_refine_ls_goodness_of_fit_ref 0.893
_refine_ls_hydrogen_treatment constr
_refine_ls_matrix_type full
_refine_ls_number_parameters 406
_refine_ls_number_reflns 5435
_refine_ls_number_restraints 0
_refine_ls_restrained_S_all 0.893
_refine_ls_R_factor_all 0.0436
_refine_ls_R_factor_gt 0.0341
_refine_ls_shift/su_max 0.000
_refine_ls_shift/su_mean 0.000
_refine_ls_structure_factor_coef Fsqd
_refine_ls_weighting_details 'calc w=1/[\s^2^(Fo^2^)+(0.0478P)^2^+0.8889P] where P=(Fo^2^+2Fc^2^)/3'
_refine_ls_weighting_scheme calc
_refine_ls_wR_factor_gt 0.0864
_refine_ls_wR_factor_ref 0.0930
_reflns_number_gt 4459
_reflns_number_total 5435
_reflns_threshold_expression >2sigma(I)
_cod_data_source_file c1dt11820j.txt
_cod_data_source_block cbc014_0m
_cod_original_cell_volume 1197.93(7)
_cod_original_sg_symbol_H-M P-1
_cod_database_code 7017982

loop_
_symmetry_equiv_pos_as_xyz
'x, y, z'
'-x, -y, -z'

loop_
_atom_site_label
_atom_site_type_symbol
_atom_site_fract_x
_atom_site_fract_y
_atom_site_fract_z
_atom_site_U_iso_or_equiv
_atom_site_adp_type
_atom_site_occupancy
_atom_site_symmetry_multiplicity
_atom_site_calc_flag
_atom_site_refinement_flags
C6 C 0.1095(2) -0.02164(18) 0.14744(15) 0.0363(4) Uani 1 1 d .
H6A H 0.0559 -0.1266 0.1296 0.044 Uiso 1 1 calc R
C8 C 0.2708(2) 0.21652(18) 0.11439(13) 0.0297(3) Uani 1 1 d .
H8A H 0.3273 0.2744 0.0753 0.036 Uiso 1 1 calc R
C9 C 0.26385(17) 0.28422(16) 0.19690(11) 0.0215(3) Uani 1 1 d .
C1 C 0.34335(17) 0.51263(16) 0.30285(11) 0.0200(3) Uani 1 1 d .
C16 C 0.39422(17) 0.74995(15) 0.14555(11) 0.0201(3) Uani 1 1 d .
C17 C 0.45421(17) 0.80152(16) 0.07021(11) 0.0225(3) Uani 1 1 d .
C18 C 0.36145(19) 0.79679(17) -0.02641(11) 0.0246(3) Uani 1 1 d .
C19 C 0.19774(19) 0.74030(16) -0.05330(11) 0.0249(3) Uani 1 1 d .
C25 C 0.6326(2) 1.23744(17) 0.38156(11) 0.0272(3) Uani 1 1 d .
C26 C 0.50509(19) 1.12180(18) 0.39219(11) 0.0253(3) Uani 1 1 d .
C27 C 0.46875(17) 0.97813(16) 0.35554(11) 0.0222(3) Uani 1 1 d .
C22 C 0.55805(17) 0.94002(15) 0.31143(10) 0.0188(3) Uani 1 1 d .
C21 C 0.22916(18) 0.69605(16) 0.11424(11) 0.0214(3) Uani 1 1 d .
C20 C 0.13215(17) 0.69050(16) 0.01798(11) 0.0234(3) Uani 1 1 d .
C10 C 0.66752(17) 0.73491(15) 0.27819(11) 0.0202(3) Uani 1 1 d .
C11 C 0.68504(17) 0.64725(16) 0.21181(11) 0.0224(3) Uani 1 1 d .
C12 C 0.81264(19) 0.60986(16) 0.23218(12) 0.0259(3) Uani 1 1 d .
C13 C 0.93219(18) 0.66103(17) 0.32439(13) 0.0265(3) Uani 1 1 d .
C14 C 0.92116(18) 0.74751(17) 0.39402(12) 0.0265(3) Uani 1 1 d .
C15 C 0.79116(18) 0.78123(16) 0.37034(11) 0.0232(3) Uani 1 1 d .
C5 C 0.1038(2) 0.04538(17) 0.22885(13) 0.0305(4) Uani 1 1 d .
H5A H 0.0466 -0.0135 0.2673 0.037 Uiso 1 1 calc R
C4 C 0.18194(18) 0.20049(16) 0.25576(11) 0.0233(3) Uani 1 1 d .
C3 C 0.18207(19) 0.27764(17) 0.34020(12) 0.0257(3) Uani 1 1 d .
H3A H 0.1254 0.2228 0.3803 0.031 Uiso 1 1 calc R
C2 C 0.26088(19) 0.42635(17) 0.36393(11) 0.0246(3) Uani 1 1 d .
H2B H 0.2620 0.4748 0.4216 0.030 Uiso 1 1 calc R
C23 C 0.68814(18) 1.06213(16) 0.30550(11) 0.0217(3) Uani 1 1 d .
C24 C 0.72494(19) 1.20783(16) 0.33765(11) 0.0255(3) Uani 1 1 d .
C7 C 0.1941(2) 0.06411(19) 0.09068(14) 0.0365(4) Uani 1 1 d .
H7A H 0.1987 0.0166 0.0350 0.044 Uiso 1 1 calc R
H1A H 0.3875 0.4915 0.1828 0.044 Uiso 1 1 d R
H2A H 0.4183 0.7006 0.3781 0.044 Uiso 1 1 d R
F8 F 0.10505(12) 0.73399(12) -0.14633(7) 0.0360(2) Uani 1 1 d .
F13 F 0.66839(14) 1.37818(11) 0.41521(8) 0.0419(3) Uani 1 1 d .
F10 F 0.15172(11) 0.64507(11) 0.17813(7) 0.0306(2) Uani 1 1 d .
F6 F 0.61333(10) 0.86182(11) 0.09028(7) 0.0299(2) Uani 1 1 d .
F7 F 0.42871(12) 0.84573(12) -0.09486(7) 0.0349(2) Uani 1 1 d .
F9 F -0.02705(11) 0.63671(11) -0.00601(7) 0.0319(2) Uani 1 1 d .
F1 F 0.56889(11) 0.58423(10) 0.12033(7) 0.0284(2) Uani 1 1 d .
F2 F 0.81692(12) 0.52268(11) 0.16295(8) 0.0378(2) Uani 1 1 d .
F3 F 1.05536(11) 0.62467(11) 0.34781(8) 0.0364(2) Uani 1 1 d .
F5 F 0.78805(12) 0.86332(11) 0.44426(7) 0.0328(2) Uani 1 1 d .
F12 F 0.85303(13) 1.31974(10) 0.32998(8) 0.0385(3) Uani 1 1 d .
F11 F 0.78949(11) 1.04292(10) 0.26811(7) 0.0301(2) Uani 1 1 d .
F15 F 0.33746(11) 0.87238(10) 0.36697(8) 0.0325(2) Uani 1 1 d .
F14 F 0.41854(13) 1.14852(11) 0.43970(7) 0.0351(2) Uani 1 1 d .
F4 F 1.03529(12) 0.79707(12) 0.48492(8) 0.0407(3) Uani 1 1 d .
N1 N 0.33892(15) 0.43828(13) 0.22246(9) 0.0209(3) Uani 1 1 d .
N2 N 0.41897(15) 0.65862(13) 0.32261(9) 0.0211(3) Uani 1 1 d .
B1 B 0.50996(19) 0.76934(17) 0.26293(12) 0.0184(3) Uani 1 1 d .

loop_
_atom_site_aniso_label
_atom_site_aniso_U_11
_atom_site_aniso_U_22
_atom_site_aniso_U_33
_atom_site_aniso_U_23
_atom_site_aniso_U_13
_atom_site_aniso_U_12
C6 0.0386(10) 0.0202(8) 0.0499(11) 0.0001(7) 0.0176(8) 0.0113(7)
C8 0.0328(8) 0.0269(8) 0.0326(9) 0.0017(6) 0.0166(7) 0.0121(7)
C9 0.0206(7) 0.0212(7) 0.0237(7) 0.0023(6) 0.0065(6) 0.0111(6)
C1 0.0203(7) 0.0218(7) 0.0193(7) 0.0038(5) 0.0059(5) 0.0111(6)
C16 0.0223(7) 0.0185(7) 0.0192(7) 0.0004(5) 0.0070(6) 0.0089(6)
C17 0.0214(7) 0.0217(7) 0.0236(7) 0.0020(6) 0.0082(6) 0.0083(6)
C18 0.0316(8) 0.0248(7) 0.0211(7) 0.0061(6) 0.0118(6) 0.0138(6)
C19 0.0308(8) 0.0243(7) 0.0192(7) 0.0014(6) 0.0038(6) 0.0156(6)
C25 0.0399(9) 0.0203(7) 0.0209(7) -0.0002(6) 0.0061(7) 0.0161(7)
C26 0.0319(8) 0.0315(8) 0.0200(7) 0.0022(6) 0.0085(6) 0.0214(7)
C27 0.0210(7) 0.0230(7) 0.0220(7) 0.0021(6) 0.0066(6) 0.0098(6)
C22 0.0207(7) 0.0203(7) 0.0144(6) 0.0014(5) 0.0035(5) 0.0100(6)
C21 0.0239(7) 0.0202(7) 0.0216(7) 0.0028(5) 0.0101(6) 0.0095(6)
C20 0.0201(7) 0.0207(7) 0.0270(8) -0.0006(6) 0.0045(6) 0.0095(6)
C10 0.0220(7) 0.0183(7) 0.0225(7) 0.0043(5) 0.0093(6) 0.0096(6)
C11 0.0208(7) 0.0204(7) 0.0240(7) 0.0012(6) 0.0079(6) 0.0069(6)
C12 0.0263(8) 0.0208(7) 0.0361(9) 0.0031(6) 0.0178(7) 0.0103(6)
C13 0.0193(7) 0.0230(7) 0.0412(9) 0.0105(6) 0.0132(7) 0.0112(6)
C14 0.0228(7) 0.0268(8) 0.0256(8) 0.0071(6) 0.0043(6) 0.0100(6)
C15 0.0267(7) 0.0228(7) 0.0218(7) 0.0036(6) 0.0090(6) 0.0119(6)
C5 0.0322(8) 0.0224(8) 0.0407(9) 0.0082(7) 0.0167(7) 0.0124(7)
C4 0.0231(7) 0.0229(7) 0.0272(8) 0.0063(6) 0.0090(6) 0.0130(6)
C3 0.0296(8) 0.0263(8) 0.0271(8) 0.0106(6) 0.0151(6) 0.0138(6)
C2 0.0303(8) 0.0277(8) 0.0211(7) 0.0055(6) 0.0123(6) 0.0150(6)
C23 0.0253(7) 0.0242(7) 0.0184(7) 0.0034(5) 0.0085(6) 0.0127(6)
C24 0.0299(8) 0.0193(7) 0.0220(7) 0.0034(6) 0.0072(6) 0.0070(6)
C7 0.0416(10) 0.0284(8) 0.0412(10) -0.0047(7) 0.0180(8) 0.0144(8)
F8 0.0380(5) 0.0474(6) 0.0220(5) 0.0067(4) 0.0028(4) 0.0239(5)
F13 0.0630(7) 0.0224(5) 0.0423(6) -0.0025(4) 0.0203(5) 0.0193(5)
F10 0.0231(4) 0.0412(5) 0.0282(5) 0.0088(4) 0.0129(4) 0.0115(4)
F6 0.0216(4) 0.0387(5) 0.0263(5) 0.0081(4) 0.0104(4) 0.0084(4)
F7 0.0382(5) 0.0480(6) 0.0239(5) 0.0136(4) 0.0161(4) 0.0196(5)
F9 0.0203(4) 0.0369(5) 0.0335(5) 0.0019(4) 0.0039(4) 0.0119(4)
F1 0.0271(5) 0.0307(5) 0.0248(5) -0.0055(4) 0.0066(4) 0.0120(4)
F2 0.0355(5) 0.0364(5) 0.0478(6) -0.0063(5) 0.0185(5) 0.0185(5)
F3 0.0246(5) 0.0347(5) 0.0564(7) 0.0114(5) 0.0158(5) 0.0178(4)
F5 0.0380(5) 0.0417(6) 0.0201(4) -0.0026(4) 0.0039(4) 0.0237(5)
F12 0.0456(6) 0.0201(5) 0.0457(6) 0.0039(4) 0.0241(5) 0.0039(4)
F11 0.0329(5) 0.0251(5) 0.0382(5) 0.0049(4) 0.0226(4) 0.0105(4)
F15 0.0268(5) 0.0291(5) 0.0469(6) 0.0027(4) 0.0207(4) 0.0112(4)
F14 0.0446(6) 0.0410(6) 0.0343(5) 0.0020(4) 0.0186(5) 0.0289(5)
F4 0.0328(5) 0.0513(6) 0.0315(5) 0.0023(5) -0.0027(4) 0.0228(5)
N1 0.0243(6) 0.0191(6) 0.0208(6) 0.0036(5) 0.0106(5) 0.0086(5)
N2 0.0256(6) 0.0212(6) 0.0175(6) 0.0016(5) 0.0088(5) 0.0103(5)
B1 0.0191(7) 0.0183(7) 0.0174(7) 0.0009(6) 0.0061(6) 0.0081(6)

loop_
_atom_type_symbol
_atom_type_description
_atom_type_scat_dispersion_real
_atom_type_scat_dispersion_imag
_atom_type_scat_source
C C 0.0033 0.0016 'International Tables Vol C Tables 4.2.6.8 and 6.1.1.4'
H H 0.0000 0.0000 'International Tables Vol C Tables 4.2.6.8 and 6.1.1.4'
N N 0.0061 0.0033 'International Tables Vol C Tables 4.2.6.8 and 6.1.1.4'
B B 0.0013 0.0007 'International Tables Vol C Tables 4.2.6.8 and 6.1.1.4'
F F 0.0171 0.0103 'International Tables Vol C Tables 4.2.6.8 and 6.1.1.4'

loop_
_geom_angle_atom_site_label_1
_geom_angle_atom_site_label_2
_geom_angle_atom_site_label_3
_geom_angle
C5 C6 C7 120.13(15)
C5 C6 H6A 119.9
C7 C6 H6A 119.9
C7 C8 C9 118.74(15)
C7 C8 H8A 120.6
C9 C8 H8A 120.6
N1 C9 C8 120.23(14)
N1 C9 C4 118.42(13)
C8 C9 C4 121.36(14)
N2 C1 N1 120.47(13)
N2 C1 C2 122.28(13)
N1 C1 C2 117.25(13)
C21 C16 C17 113.17(13)
C21 C16 B1 123.44(13)
C17 C16 B1 123.03(13)
F6 C17 C18 115.57(13)
F6 C17 C16 120.02(13)
C18 C17 C16 124.41(14)
F7 C18 C17 120.55(14)
F7 C18 C19 119.76(13)
C17 C18 C19 119.69(14)
F8 C19 C20 120.48(14)
F8 C19 C18 120.98(14)
C20 C19 C18 118.54(14)
F13 C25 C26 120.32(15)
F13 C25 C24 120.45(15)
C26 C25 C24 119.22(14)
F14 C26 C25 119.90(14)
F14 C26 C27 120.70(15)
C25 C26 C27 119.39(14)
F15 C27 C26 114.72(13)
F15 C27 C22 120.89(13)
C26 C27 C22 124.39(14)
C23 C22 C27 113.22(13)
C23 C22 B1 122.29(13)
C27 C22 B1 124.36(13)
F10 C21 C20 114.94(13)
F10 C21 C16 121.02(13)
C20 C21 C16 124.04(14)
F9 C20 C19 119.70(13)
F9 C20 C21 120.17(14)
C19 C20 C21 120.13(14)
C11 C10 C15 112.93(13)
C11 C10 B1 127.19(13)
C15 C10 B1 119.41(12)
F1 C11 C10 120.48(13)
F1 C11 C12 114.56(13)
C10 C11 C12 124.88(14)
F2 C12 C13 120.65(14)
F2 C12 C11 120.06(14)
C13 C12 C11 119.27(14)
F3 C13 C12 121.13(15)
F3 C13 C14 120.13(14)
C12 C13 C14 118.71(14)
F4 C14 C13 119.77(14)
F4 C14 C15 120.33(15)
C13 C14 C15 119.89(14)
F5 C15 C14 115.81(13)
F5 C15 C10 119.89(13)
C14 C15 C10 124.30(14)
C6 C5 C4 120.46(15)
C6 C5 H5A 119.8
C4 C5 H5A 119.8
C9 C4 C5 118.38(14)
C9 C4 C3 118.18(13)
C5 C4 C3 123.43(14)
C2 C3 C4 121.26(14)
C2 C3 H3A 119.4
C4 C3 H3A 119.4
C3 C2 C1 120.60(14)
C3 C2 H2B 119.7
C1 C2 H2B 119.7
F11 C23 C24 115.57(13)
F11 C23 C22 120.25(13)
C24 C23 C22 124.17(14)
F12 C24 C25 119.68(14)
F12 C24 C23 120.73(14)
C25 C24 C23 119.53(14)
C8 C7 C6 120.91(16)
C8 C7 H7A 119.5
C6 C7 H7A 119.5
C1 N1 C9 124.23(12)
C1 N1 H1A 117.8
C9 N1 H1A 118.0
C1 N2 B1 128.97(12)
C1 N2 H2A 115.5
B1 N2 H2A 115.5
N2 B1 C22 108.30(11)
N2 B1 C16 111.98(12)
C22 B1 C16 104.64(11)
N2 B1 C10 103.59(11)
C22 B1 C10 113.24(11)
C16 B1 C10 115.11(12)

loop_
_geom_bond_atom_site_label_1
_geom_bond_atom_site_label_2
_geom_bond_distance
C6 C5 1.371(2)
C6 C7 1.398(3)
C6 H6A 0.9500
C8 C7 1.377(2)
C8 C9 1.394(2)
C8 H8A 0.9500
C9 N1 1.3937(18)
C9 C4 1.400(2)
C1 N2 1.3181(19)
C1 N1 1.3472(19)
C1 C2 1.438(2)
C16 C21 1.390(2)
C16 C17 1.397(2)
C16 B1 1.654(2)
C17 F6 1.3518(17)
C17 C18 1.376(2)
C18 F7 1.3426(17)
C18 C19 1.381(2)
C19 F8 1.3319(17)
C19 C20 1.371(2)
C25 F13 1.3460(17)
C25 C26 1.370(2)
C25 C24 1.374(2)
C26 F14 1.3464(17)
C26 C27 1.384(2)
C27 F15 1.3560(17)
C27 C22 1.392(2)
C22 C23 1.391(2)
C22 B1 1.653(2)
C21 F10 1.3491(16)
C21 C20 1.384(2)
C20 F9 1.3474(17)
C10 C11 1.386(2)
C10 C15 1.389(2)
C10 B1 1.661(2)
C11 F1 1.3624(17)
C11 C12 1.389(2)
C12 F2 1.3389(18)
C12 C13 1.373(2)
C13 F3 1.3389(17)
C13 C14 1.375(2)
C14 F4 1.3396(18)
C14 C15 1.385(2)
C15 F5 1.3523(17)
C5 C4 1.405(2)
C5 H5A 0.9500
C4 C3 1.431(2)
C3 C2 1.346(2)
C3 H3A 0.9500
C2 H2B 0.9500
C23 F11 1.3459(17)
C23 C24 1.384(2)
C24 F12 1.3394(18)
C7 H7A 0.9500
N1 H1A 0.8978
N2 B1 1.5676(19)
N2 H2A 0.9003
